data_7251252
loop_
_publ_author_name
'Kedra, Karolina'
'D\;abrowa, Kajetan'
'Gajek, Arkadiusz'
'CEBORSKA, MAGDALENA'

_publ_section_title
;
 Novel pyrimethamine salts with isomeric dihydroxybenzoic acids:
 crystallization and characterization
;
_journal_name_full CrystEngComm
_journal_paper_doi 10.1039/D5CE00966A
_journal_year 2025
_chemical_formula_sum 'C19 H21 Cl N4 O5'
_chemical_formula_weight 420.85
_space_group_crystal_system triclinic
_space_group_IT_number 2
_space_group_name_Hall '-P 1'
_space_group_name_H-M_alt 'P -1'
_atom_sites_solution_hydrogens mixed
_audit_creation_method SHELXL-2019/2
_audit_update_record
;
2023-09-18 deposited with the CCDC.	2025-11-07 downloaded from the CCDC.
;
_cell_angle_alpha 70.718(5)
_cell_angle_beta 78.374(5)
_cell_angle_gamma 80.575(4)
_cell_formula_units_Z 2
_cell_length_a 8.6158(5)
_cell_length_b 10.2919(5)
_cell_length_c 11.9567(7)
_cell_measurement_reflns_used 3657
_cell_measurement_temperature 100(2)
_cell_measurement_theta_max 69.8930
_cell_measurement_theta_min 5.0400
_cell_volume 974.80(10)
_computing_structure_refinement 'SHELXL-2019/2 (Sheldrick, 2019)'
_diffrn_ambient_temperature 100(2)
_diffrn_measured_fraction_theta_full 0.994
_diffrn_measured_fraction_theta_max 0.976
_diffrn_measurement_device_type 'SuperNova, Dual, Cu at home/near, Eos'
_diffrn_radiation_type CuK\a
_diffrn_radiation_wavelength 1.54184
_diffrn_reflns_av_R_equivalents 0.0270
_diffrn_reflns_av_unetI/netI 0.0286
_diffrn_reflns_Laue_measured_fraction_full 0.994
_diffrn_reflns_Laue_measured_fraction_max 0.976
_diffrn_reflns_limit_h_max 10
_diffrn_reflns_limit_h_min -9
_diffrn_reflns_limit_k_max 12
_diffrn_reflns_limit_k_min -10
_diffrn_reflns_limit_l_max 14
_diffrn_reflns_limit_l_min -14
_diffrn_reflns_number 6137
_diffrn_reflns_point_group_measured_fraction_full 0.994
_diffrn_reflns_point_group_measured_fraction_max 0.976
_diffrn_reflns_theta_full 67.684
_diffrn_reflns_theta_max 69.755
_diffrn_reflns_theta_min 3.967
_exptl_absorpt_coefficient_mu 2.087
_exptl_absorpt_correction_T_max 1.00000
_exptl_absorpt_correction_T_min 0.53345
_exptl_absorpt_correction_type multi-scan
_exptl_absorpt_process_details
;
CrysAlisPro 1.171.40.45a (Rigaku Oxford Diffraction, 2019)
Empirical absorption correction using spherical harmonics,
 implemented in SCALE3 ABSPACK scaling algorithm.
;
_exptl_crystal_colour colourless
_exptl_crystal_density_diffrn 1.434
_exptl_crystal_description plate
_exptl_crystal_F_000 440
_exptl_crystal_size_max 0.180
_exptl_crystal_size_mid 0.040
_exptl_crystal_size_min 0.030
_refine_diff_density_max 0.329
_refine_diff_density_min -0.334
_refine_diff_density_rms 0.058
_refine_ls_extinction_method none
_refine_ls_goodness_of_fit_ref 1.053
_refine_ls_hydrogen_treatment mixed
_refine_ls_matrix_type full
_refine_ls_number_parameters 290
_refine_ls_number_reflns 3603
_refine_ls_number_restraints 0
_refine_ls_restrained_S_all 1.053
_refine_ls_R_factor_all 0.0412
_refine_ls_R_factor_gt 0.0396
_refine_ls_shift/su_max 0.001
_refine_ls_shift/su_mean 0.000
_refine_ls_structure_factor_coef Fsqd
_refine_ls_weighting_details 'w=1/[\s^2^(Fo^2^)+(0.0688P)^2^+0.3700P] where P=(Fo^2^+2Fc^2^)/3'
_refine_ls_weighting_scheme calc
_refine_ls_wR_factor_gt 0.1100
_refine_ls_wR_factor_ref 0.1116
_reflns_Friedel_coverage 0.000
_reflns_number_gt 3430
_reflns_number_total 3603
_reflns_threshold_expression 'I > 2\s(I)'
_cod_data_source_file d5ce00966a2.cif
_cod_data_source_block shelx_CCDC2
_cod_database_code 7251252
_shelx_shelxl_version_number 2019/2
_shelx_space_group_comment
;
The symmetry employed for this shelxl refinement is uniquely defined
by the following loop, which should always be used as a source of
symmetry information in preference to the above space-group names.
They are only intended as comments.
;
_shelx_estimated_absorpt_t_min 0.705
_shelx_estimated_absorpt_t_max 0.940

loop_
_space_group_symop_operation_xyz
'x, y, z'
'-x, -y, -z'

loop_
_atom_site_label
_atom_site_type_symbol
_atom_site_fract_x
_atom_site_fract_y
_atom_site_fract_z
_atom_site_U_iso_or_equiv
_atom_site_adp_type
_atom_site_occupancy
_atom_site_site_symmetry_order
_atom_site_calc_flag
_atom_site_refinement_flags_posn
_atom_site_refinement_flags_adp
_atom_site_refinement_flags_occupancy
_atom_site_disorder_assembly
_atom_site_disorder_group
O1W O 1.01347(13) 0.60266(13) 0.10850(11) 0.0232(3) Uani 1 1 d G . . . .
H1W H 1.100541 0.591691 0.062734 0.045(7) Uiso 1 1 d G . . . .
H1V H 1.034810 0.586084 0.178588 0.054(8) Uiso 1 1 d G . . . .
C1A C 0.20859(17) 1.22638(15) 1.49431(13) 0.0152(3) Uani 1 1 d . . . . .
C2A C 0.32803(17) 1.09094(15) 1.37575(13) 0.0153(3) Uani 1 1 d . . . . .
C3A C 0.19688(17) 1.12798(15) 1.30912(13) 0.0153(3) Uani 1 1 d . . . . .
C4A C 0.06954(17) 1.20864(15) 1.34815(13) 0.0152(3) Uani 1 1 d . . . . .
C5A C -0.08009(17) 1.25717(15) 1.29374(14) 0.0173(3) Uani 1 1 d . . . . .
H5A1 H -0.058421 1.251539 1.210855 0.021 Uiso 1 1 calc R U . . .
H5A2 H -0.112189 1.355411 1.289227 0.021 Uiso 1 1 calc R U . . .
C6A C -0.21725(19) 1.17227(18) 1.36508(16) 0.0237(3) Uani 1 1 d . . . . .
H6A1 H -0.191889 1.077461 1.360890 0.036 Uiso 1 1 calc R U . . .
H6A2 H -0.314835 1.214156 1.331163 0.036 Uiso 1 1 calc R U . . .
H6A3 H -0.233138 1.170654 1.449005 0.036 Uiso 1 1 calc R U . . .
C7A C 0.20339(17) 1.07411(15) 1.20701(14) 0.0157(3) Uani 1 1 d . . . . .
C8A C 0.12505(19) 0.95983(17) 1.22087(15) 0.0218(3) Uani 1 1 d . . . . .
H8A H 0.062077 0.918721 1.295642 0.026 Uiso 1 1 calc R U . . .
C9A C 0.1378(2) 0.90547(17) 1.12719(16) 0.0246(4) Uani 1 1 d . . . . .
H9A H 0.082879 0.828569 1.137058 0.030 Uiso 1 1 calc R U . . .
C10A C 0.23115(19) 0.96455(17) 1.01965(15) 0.0216(3) Uani 1 1 d . . . . .
C11A C 0.3102(2) 1.07826(18) 1.00257(15) 0.0268(4) Uani 1 1 d . . . . .
H11A H 0.373624 1.118271 0.927721 0.032 Uiso 1 1 calc R U . . .
C12A C 0.2952(2) 1.13268(17) 1.09637(15) 0.0235(3) Uani 1 1 d . . . . .
H12A H 0.348215 1.211084 1.085154 0.028 Uiso 1 1 calc R U . . .
N1A N 0.07477(15) 1.25176(13) 1.44370(11) 0.0155(3) Uani 1 1 d . . . . .
N2A N 0.21102(16) 1.28312(14) 1.57838(12) 0.0193(3) Uani 1 1 d . . . . .
N3A N 0.33474(14) 1.14341(13) 1.46333(11) 0.0155(3) Uani 1 1 d . . . . .
N4A N 0.44984(15) 1.00084(14) 1.35212(12) 0.0181(3) Uani 1 1 d . . . . .
Cl1A Cl 0.25416(5) 0.89365(5) 0.90288(4) 0.03184(15) Uani 1 1 d . . . . .
H4N H 0.440(2) 0.955(2) 1.3069(18) 0.017(4) Uiso 1 1 d . . . . .
H2N H 0.130(3) 1.344(2) 1.597(2) 0.031(5) Uiso 1 1 d . . . . .
H2M H 0.300(3) 1.278(2) 1.6008(19) 0.026(5) Uiso 1 1 d . . . . .
H4M H 0.517(3) 0.967(2) 1.406(2) 0.025(5) Uiso 1 1 d . . . . .
H1N H -0.006(3) 1.302(2) 1.473(2) 0.029(5) Uiso 1 1 d . . . . .
C1B C 0.35051(17) 0.55774(15) 0.28730(13) 0.0157(3) Uani 1 1 d . . . . .
C2B C 0.48512(18) 0.61848(16) 0.28794(14) 0.0169(3) Uani 1 1 d . . . . .
C3B C 0.62890(17) 0.59733(16) 0.21559(14) 0.0177(3) Uani 1 1 d . . . . .
H3G H 0.718422 0.640615 0.215115 0.021 Uiso 1 1 calc R U . . .
C4B C 0.64100(17) 0.51270(15) 0.14410(13) 0.0159(3) Uani 1 1 d . . . . .
C5B C 0.51110(18) 0.44603(15) 0.14609(13) 0.0169(3) Uani 1 1 d . . . . .
H5B H 0.521011 0.384696 0.100003 0.020 Uiso 1 1 calc R U . . .
C6B C 0.36816(17) 0.47080(15) 0.21618(14) 0.0165(3) Uani 1 1 d . . . . .
H6B H 0.279030 0.427400 0.216041 0.020 Uiso 1 1 calc R U . . .
C7B C 0.19334(17) 0.58877(15) 0.35854(14) 0.0166(3) Uani 1 1 d . . . . .
O1B O 0.06830(12) 0.56012(11) 0.33709(10) 0.0190(2) Uani 1 1 d . . . . .
O2B O 0.19528(12) 0.64652(12) 0.43791(10) 0.0206(3) Uani 1 1 d . . . . .
O3B O 0.47801(13) 0.70275(12) 0.35592(11) 0.0231(3) Uani 1 1 d . . . . .
H3B H 0.387964 0.703855 0.398807 0.035 Uiso 1 1 calc R U . . .
O4B O 0.77842(12) 0.49295(12) 0.06982(10) 0.0194(2) Uani 1 1 d . . . . .
H4B H 0.850607 0.529581 0.082619 0.029 Uiso 1 1 calc R U . . .

loop_
_atom_site_aniso_label
_atom_site_aniso_U_11
_atom_site_aniso_U_22
_atom_site_aniso_U_33
_atom_site_aniso_U_23
_atom_site_aniso_U_13
_atom_site_aniso_U_12
O1W 0.0143(5) 0.0355(7) 0.0252(6) -0.0179(5) 0.0005(5) -0.0040(5)
C1A 0.0136(7) 0.0148(7) 0.0174(7) -0.0054(6) -0.0009(5) -0.0026(5)
C2A 0.0131(7) 0.0148(7) 0.0179(7) -0.0056(6) -0.0001(5) -0.0025(5)
C3A 0.0146(7) 0.0143(7) 0.0172(7) -0.0051(6) -0.0016(6) -0.0029(5)
C4A 0.0152(7) 0.0140(7) 0.0163(7) -0.0045(6) -0.0017(6) -0.0030(5)
C5A 0.0153(7) 0.0186(7) 0.0194(7) -0.0073(6) -0.0052(6) 0.0006(6)
C6A 0.0162(7) 0.0305(9) 0.0268(8) -0.0108(7) -0.0032(6) -0.0050(6)
C7A 0.0139(7) 0.0163(7) 0.0183(7) -0.0073(6) -0.0044(6) 0.0012(5)
C8A 0.0223(8) 0.0225(8) 0.0225(8) -0.0104(6) 0.0015(6) -0.0063(6)
C9A 0.0243(8) 0.0231(8) 0.0322(9) -0.0158(7) -0.0017(7) -0.0062(6)
C10A 0.0218(8) 0.0261(8) 0.0221(8) -0.0152(6) -0.0070(6) 0.0037(6)
C11A 0.0340(9) 0.0276(9) 0.0185(8) -0.0085(7) 0.0009(7) -0.0058(7)
C12A 0.0282(8) 0.0217(8) 0.0220(8) -0.0075(6) -0.0005(7) -0.0095(6)
N1A 0.0118(6) 0.0170(6) 0.0194(6) -0.0092(5) -0.0017(5) 0.0009(5)
N2A 0.0140(6) 0.0253(7) 0.0248(7) -0.0167(6) -0.0054(5) 0.0029(5)
N3A 0.0131(6) 0.0167(6) 0.0190(6) -0.0091(5) -0.0029(5) 0.0003(5)
N4A 0.0159(6) 0.0215(7) 0.0215(7) -0.0137(6) -0.0055(5) 0.0034(5)
Cl1A 0.0347(3) 0.0421(3) 0.0291(2) -0.0262(2) -0.00678(18) 0.00124(19)
C1B 0.0131(7) 0.0163(7) 0.0182(7) -0.0073(6) -0.0016(6) -0.0004(5)
C2B 0.0155(7) 0.0182(7) 0.0208(7) -0.0113(6) -0.0043(6) 0.0010(6)
C3B 0.0119(7) 0.0209(7) 0.0241(8) -0.0117(6) -0.0031(6) -0.0020(6)
C4B 0.0128(7) 0.0187(7) 0.0160(7) -0.0066(6) -0.0029(6) 0.0023(5)
C5B 0.0172(7) 0.0174(7) 0.0185(7) -0.0094(6) -0.0032(6) 0.0003(6)
C6B 0.0140(7) 0.0169(7) 0.0203(7) -0.0073(6) -0.0027(6) -0.0033(5)
C7B 0.0144(7) 0.0167(7) 0.0197(7) -0.0081(6) -0.0013(6) -0.0011(5)
O1B 0.0131(5) 0.0232(6) 0.0235(5) -0.0119(4) 0.0004(4) -0.0033(4)
O2B 0.0148(5) 0.0272(6) 0.0246(6) -0.0169(5) -0.0005(4) -0.0006(4)
O3B 0.0131(5) 0.0323(6) 0.0338(6) -0.0254(5) 0.0004(5) -0.0025(4)
O4B 0.0114(5) 0.0293(6) 0.0217(6) -0.0151(5) 0.0006(4) -0.0022(4)

loop_
_atom_type_symbol
_atom_type_description
_atom_type_scat_dispersion_real
_atom_type_scat_dispersion_imag
_atom_type_scat_source
C C 0.0181 0.0091 'International Tables Vol C Tables 4.2.6.8 and 6.1.1.4'
H H 0.0000 0.0000 'International Tables Vol C Tables 4.2.6.8 and 6.1.1.4'
N N 0.0311 0.0180 'International Tables Vol C Tables 4.2.6.8 and 6.1.1.4'
O O 0.0492 0.0322 'International Tables Vol C Tables 4.2.6.8 and 6.1.1.4'
Cl Cl 0.3639 0.7018 'International Tables Vol C Tables 4.2.6.8 and 6.1.1.4'

loop_
_geom_angle_atom_site_label_1
_geom_angle_atom_site_label_2
_geom_angle_atom_site_label_3
_geom_angle
_geom_angle_site_symmetry_1
_geom_angle_site_symmetry_3
_geom_angle_publ_flag
N2A C1A N3A 119.93(13) . . ?
N2A C1A N1A 118.43(13) . . ?
N3A C1A N1A 121.62(14) . . ?
N4A C2A N3A 116.75(13) . . ?
N4A C2A C3A 120.43(14) . . ?
N3A C2A C3A 122.82(13) . . ?
C4A C3A C2A 116.33(14) . . ?
C4A C3A C7A 123.82(13) . . ?
C2A C3A C7A 119.81(13) . . ?
C3A C4A N1A 119.28(13) . . ?
C3A C4A C5A 125.28(14) . . ?
N1A C4A C5A 115.43(12) . . ?
C4A C5A C6A 112.68(13) . . ?
C12A C7A C8A 118.42(14) . . ?
C12A C7A C3A 120.37(13) . . ?
C8A C7A C3A 121.13(14) . . ?
C9A C8A C7A 121.04(15) . . ?
C10A C9A C8A 119.07(15) . . ?
C9A C10A C11A 121.45(15) . . ?
C9A C10A Cl1A 119.63(13) . . ?
C11A C10A Cl1A 118.90(13) . . ?
C12A C11A C10A 118.98(15) . . ?
C11A C12A C7A 121.02(15) . . ?
C1A N1A C4A 121.56(13) . . ?
C1A N3A C2A 117.70(13) . . ?
C6B C1B C2B 117.90(13) . . ?
C6B C1B C7B 121.55(13) . . ?
C2B C1B C7B 120.53(13) . . ?
O3B C2B C3B 117.84(13) . . ?
O3B C2B C1B 121.40(13) . . ?
C3B C2B C1B 120.73(14) . . ?
C4B C3B C2B 119.70(13) . . ?
O4B C4B C3B 121.20(13) . . ?
O4B C4B C5B 118.16(13) . . ?
C3B C4B C5B 120.64(13) . . ?
C6B C5B C4B 118.88(13) . . ?
C5B C6B C1B 122.05(14) . . ?
O1B C7B O2B 123.71(13) . . ?
O1B C7B C1B 119.69(13) . . ?
O2B C7B C1B 116.58(13) . . ?

loop_
_geom_bond_atom_site_label_1
_geom_bond_atom_site_label_2
_geom_bond_distance
_geom_bond_site_symmetry_2
_geom_bond_publ_flag
C1A N2A 1.324(2) . ?
C1A N3A 1.3380(19) . ?
C1A N1A 1.357(2) . ?
C2A N4A 1.3326(19) . ?
C2A N3A 1.3415(19) . ?
C2A C3A 1.441(2) . ?
C3A C4A 1.365(2) . ?
C3A C7A 1.487(2) . ?
C4A N1A 1.3660(19) . ?
C4A C5A 1.499(2) . ?
C5A C6A 1.526(2) . ?
C7A C12A 1.395(2) . ?
C7A C8A 1.397(2) . ?
C8A C9A 1.387(2) . ?
C9A C10A 1.377(2) . ?
C10A C11A 1.386(2) . ?
C10A Cl1A 1.7422(16) . ?
C11A C12A 1.386(2) . ?
C1B C6B 1.397(2) . ?
C1B C2B 1.407(2) . ?
C1B C7B 1.495(2) . ?
C2B O3B 1.3582(18) . ?
C2B C3B 1.391(2) . ?
C3B C4B 1.388(2) . ?
C4B O4B 1.3596(18) . ?
C4B C5B 1.398(2) . ?
C5B C6B 1.381(2) . ?
C7B O1B 1.2564(19) . ?
C7B O2B 1.2792(19) . ?
